data_4511769
loop_
_publ_author_name
'Jiang, Linglei'
'Huang, Ying'
'Zhang, Qi'
'He, Hongyan'
'Xu, Yun'
'Mei, Xuefeng'

_publ_section_title
;
 Preparation and Solid-State Characterization of Dapsone Drug--Drug
 Co-Crystals
;
_journal_issue 9
_journal_name_full 'Crystal Growth &amp; Design'
_journal_page_first 4562
_journal_paper_doi 10.1021/cg500668a
_journal_volume 14
_journal_year 2014
_chemical_formula_sum 'C28 H32 N10 O6 S'
_chemical_formula_weight 636.71
_chemical_name_systematic
; 
 ? 
;
_space_group_IT_number 33
_symmetry_space_group_name_Hall 'P 2c -2n'
_symmetry_space_group_name_H-M 'P n a 21'
_atom_sites_solution_hydrogens geom
_atom_sites_solution_primary direct
_atom_sites_solution_secondary difmap
_audit_creation_method SHELXL-97
_cell_angle_alpha 90.00
_cell_angle_beta 90.00
_cell_angle_gamma 90.00
_cell_formula_units_Z 8
_cell_length_a 17.231(7)
_cell_length_b 16.772(7)
_cell_length_c 20.727(8)
_cell_measurement_temperature 296(2)
_cell_volume 5990(4)
_computing_structure_refinement 'SHELXL-97 (Sheldrick, 2008)'
_computing_structure_solution 'SHELXS-97 (Sheldrick, 2008)'
_diffrn_ambient_temperature 296(2)
_diffrn_measured_fraction_theta_full 0.992
_diffrn_measured_fraction_theta_max 0.992
_diffrn_radiation_monochromator graphite
_diffrn_radiation_source 'fine-focus sealed tube'
_diffrn_radiation_type MoK\a
_diffrn_radiation_wavelength 0.71073
_diffrn_reflns_av_R_equivalents 0.0801
_diffrn_reflns_av_sigmaI/netI 0.0922
_diffrn_reflns_limit_h_max 22
_diffrn_reflns_limit_h_min -22
_diffrn_reflns_limit_k_max 21
_diffrn_reflns_limit_k_min -21
_diffrn_reflns_limit_l_max 26
_diffrn_reflns_limit_l_min -26
_diffrn_reflns_number 30961
_diffrn_reflns_theta_full 27.63
_diffrn_reflns_theta_max 27.63
_diffrn_reflns_theta_min 1.56
_exptl_absorpt_coefficient_mu 0.169
_exptl_absorpt_correction_T_max 0.968
_exptl_absorpt_correction_T_min 0.908
_exptl_crystal_density_diffrn 1.412
_exptl_crystal_density_method 'not measured'
_exptl_crystal_F_000 2672
_exptl_crystal_size_max 0.8
_exptl_crystal_size_mid 0.50
_exptl_crystal_size_min 0.20
_refine_diff_density_max 0.527
_refine_diff_density_min -0.209
_refine_diff_density_rms 0.046
_refine_ls_abs_structure_details 'Flack H D (1983), Acta Cryst. A39, 876-881'
_refine_ls_abs_structure_Flack -0.24(12)
_refine_ls_extinction_method none
_refine_ls_goodness_of_fit_ref 0.969
_refine_ls_hydrogen_treatment mixed
_refine_ls_matrix_type full
_refine_ls_number_parameters 823
_refine_ls_number_reflns 12599
_refine_ls_number_restraints 1
_refine_ls_restrained_S_all 0.969
_refine_ls_R_factor_all 0.1394
_refine_ls_R_factor_gt 0.0724
_refine_ls_shift/su_max 0.002
_refine_ls_shift/su_mean 0.000
_refine_ls_structure_factor_coef Fsqd
_refine_ls_weighting_details 'calc w=1/[\s^2^(Fo^2^)+(0.1000P)^2^+0.4000P] where P=(Fo^2^+2Fc^2^)/3'
_refine_ls_weighting_scheme calc
_refine_ls_wR_factor_gt 0.1663
_refine_ls_wR_factor_ref 0.2028
_reflns_number_gt 7135
_reflns_number_total 13945
_reflns_threshold_expression >2sigma(I)
_cod_data_source_file cg500668a_si_005.cif
_cod_data_source_block mo_2013459_0ma
_cod_depositor_comments 'Adding full bibliography for 4511765--4511770.cif.'
_cod_original_sg_symbol_H-M Pna21
_cod_database_code 4511769

loop_
_symmetry_equiv_pos_as_xyz
'x, y, z'
'-x, -y, z+1/2'
'-x+1/2, y+1/2, z+1/2'
'x+1/2, -y+1/2, z'

loop_
_atom_site_label
_atom_site_type_symbol
_atom_site_fract_x
_atom_site_fract_y
_atom_site_fract_z
_atom_site_U_iso_or_equiv
_atom_site_adp_type
_atom_site_occupancy
_atom_site_symmetry_multiplicity
_atom_site_calc_flag
_atom_site_refinement_flags
S1 S 0.73646(9) 0.08922(8) 0.20473(8) 0.0588(4) Uani 1 1 d .
S1' S 0.06275(9) 0.08274(8) 0.04505(8) 0.0563(4) Uani 1 1 d .
O3 O 0.9581(2) 0.12186(18) 0.8680(2) 0.0573(10) Uani 1 1 d .
O4 O 1.0656(3) 0.3712(2) 0.8696(2) 0.0752(13) Uani 1 1 d .
O1 O 0.7651(3) 0.0173(2) 0.2345(2) 0.0808(14) Uani 1 1 d .
O2 O 0.6662(3) 0.1258(3) 0.2290(2) 0.0804(13) Uani 1 1 d .
N2' N 0.1278(3) 0.0215(2) 0.3202(2) 0.0546(11) Uani 1 1 d .
H10C H 0.1033 -0.0154 0.3406 0.065 Uiso 1 1 calc R
H10D H 0.1620 0.0498 0.3399 0.065 Uiso 1 1 calc R
O1' O 0.0305(3) 0.0116(2) 0.0179(2) 0.0752(13) Uani 1 1 d .
O2' O 0.1345(3) 0.1145(3) 0.0177(2) 0.0723(12) Uani 1 1 d .
O13 O 0.7581(2) 0.37237(19) 0.3684(2) 0.0574(10) Uani 1 1 d .
N14 N 0.8646(3) 0.2947(2) 0.3758(2) 0.0510(11) Uani 1 1 d .
O34 O 0.8549(3) 0.5179(2) 0.0412(3) 0.0940(15) Uani 1 1 d .
N4 N 0.8750(3) 0.2260(2) 0.8647(2) 0.0490(11) Uani 1 1 d .
N5 N 1.0104(3) 0.2465(2) 0.8691(2) 0.0485(10) Uani 1 1 d .
N2 N 0.6885(3) 0.0265(3) -0.0727(2) 0.0626(13) Uani 1 1 d .
H10A H 0.7123 -0.0121 -0.0916 0.075 Uiso 1 1 calc R
H10B H 0.6582 0.0571 -0.0945 0.075 Uiso 1 1 calc R
C1' C -0.0082(3) 0.1576(3) 0.0408(3) 0.0477(13) Uani 1 1 d .
C8' C 0.0422(3) 0.0042(3) 0.1587(3) 0.0495(13) Uani 1 1 d .
H8' H 0.0059 -0.0268 0.1370 0.059 Uiso 1 1 calc R
C116 C 0.8940(3) 0.2184(3) 0.3779(3) 0.0558(15) Uani 1 1 d .
C117 C 0.8479(4) 0.1548(3) 0.3793(3) 0.0505(14) Uani 1 1 d .
O14 O 0.7199(3) 0.1033(2) 0.3862(2) 0.0742(12) Uani 1 1 d .
N37 N 0.7488(3) 0.6564(4) 0.0450(3) 0.0868(19) Uani 1 1 d .
C318 C 0.8782(3) 0.5880(3) 0.0422(3) 0.0557(14) Uani 1 1 d .
N36 N 0.8001(3) 0.7871(3) 0.0431(3) 0.0622(12) Uani 1 1 d .
C314 C 0.9847(4) 0.6860(4) 0.0395(3) 0.0551(14) Uani 1 1 d .
O33 O 1.0557(3) 0.6976(3) 0.0396(3) 0.0823(13) Uani 1 1 d .
N35 N 0.9564(3) 0.6084(3) 0.0398(3) 0.0553(12) Uani 1 1 d .
O23 O 0.7507(2) 0.6916(3) 0.2087(3) 0.0737(12) Uani 1 1 d .
N25 N 0.8540(2) 0.6071(2) 0.2092(2) 0.0498(11) Uani 1 1 d .
C218 C 0.9336(3) 0.5903(3) 0.2068(3) 0.0487(13) Uani 1 1 d .
N24 N 0.8700(3) 0.7463(3) 0.2081(3) 0.0510(11) Uani 1 1 d .
C15 C 0.8068(4) 0.1739(3) 0.8667(4) 0.0712(18) Uani 1 1 d .
H15B H 0.8174 0.1288 0.8939 0.107 Uiso 1 1 calc R
H15A H 0.7949 0.1558 0.8239 0.107 Uiso 1 1 calc R
H15C H 0.7634 0.2029 0.8837 0.107 Uiso 1 1 calc R
C16 C 0.8662(3) 0.3082(3) 0.8632(3) 0.0519(13) Uani 1 1 d .
C17 C 0.9278(3) 0.3567(3) 0.8649(3) 0.0494(13) Uani 1 1 d .
N7 N 0.8978(3) 0.4331(2) 0.8606(3) 0.0655(13) Uani 1 1 d .
C19 C 0.9397(5) 0.5087(3) 0.8567(4) 0.090(2) Uani 1 1 d .
H19B H 0.9061 0.5513 0.8701 0.136 Uiso 1 1 calc R
H19C H 0.9561 0.5177 0.8131 0.136 Uiso 1 1 calc R
H19A H 0.9843 0.5069 0.8845 0.136 Uiso 1 1 calc R
C14 C 0.9491(3) 0.1928(3) 0.8680(3) 0.0488(13) Uani 1 1 d .
N6 N 0.7976(3) 0.3465(3) 0.8588(3) 0.0678(14) Uani 1 1 d .
C20 C 0.8201(4) 0.4227(3) 0.8579(4) 0.079(2) Uani 1 1 d .
H20 H 0.7853 0.4650 0.8556 0.095 Uiso 1 1 calc R
C18 C 1.0053(4) 0.3295(3) 0.8687(3) 0.0530(13) Uani 1 1 d .
C13 C 1.0880(3) 0.2110(3) 0.8729(3) 0.0624(15) Uani 1 1 d .
H13B H 1.0919 0.1681 0.8425 0.094 Uiso 1 1 calc R
H13A H 1.0966 0.1910 0.9157 0.094 Uiso 1 1 calc R
H13C H 1.1263 0.2508 0.8631 0.094 Uiso 1 1 calc R
N1 N 0.9840(4) 0.3349(3) 0.2109(3) 0.0873(18) Uani 1 1 d .
H4A H 0.9711 0.3842 0.2074 0.105 Uiso 1 1 calc R
H4B H 1.0320 0.3219 0.2149 0.105 Uiso 1 1 calc R
C4 C 0.9275(4) 0.2765(4) 0.2102(3) 0.0626(16) Uani 1 1 d .
C5 C 0.9452(3) 0.1964(4) 0.2156(3) 0.0597(15) Uani 1 1 d .
H5 H 0.9967 0.1810 0.2207 0.072 Uiso 1 1 calc R
C6 C 0.8882(3) 0.1391(3) 0.2136(3) 0.0563(15) Uani 1 1 d .
H6 H 0.9018 0.0855 0.2163 0.068 Uiso 1 1 calc R
C1 C 0.8097(3) 0.1606(3) 0.2076(3) 0.0447(12) Uani 1 1 d .
C7 C 0.7208(3) 0.0689(3) 0.1233(3) 0.0468(12) Uani 1 1 d .
C8 C 0.7587(3) 0.0065(3) 0.0928(3) 0.0557(14) Uani 1 1 d .
H8 H 0.7926 -0.0254 0.1163 0.067 Uiso 1 1 calc R
C9 C 0.7470(3) -0.0091(3) 0.0275(3) 0.0512(15) Uani 1 1 d .
H9 H 0.7718 -0.0521 0.0081 0.061 Uiso 1 1 calc R
C10 C 0.6987(3) 0.0391(3) -0.0084(3) 0.0431(12) Uani 1 1 d .
C12 C 0.6708(3) 0.1164(3) 0.0874(3) 0.0522(14) Uani 1 1 d .
H12 H 0.6445 0.1581 0.1072 0.063 Uiso 1 1 calc R
C11 C 0.6600(3) 0.1020(3) 0.0222(3) 0.0451(13) Uani 1 1 d .
H11 H 0.6267 0.1344 -0.0015 0.054 Uiso 1 1 calc R
N1' N -0.1730(4) 0.3382(3) 0.0315(3) 0.0842(18) Uani 1 1 d .
H4C H -0.1591 0.3874 0.0318 0.101 Uiso 1 1 calc R
H4D H -0.2213 0.3259 0.0287 0.101 Uiso 1 1 calc R
C4' C -0.1185(4) 0.2798(3) 0.0353(3) 0.0547(15) Uani 1 1 d .
C3' C -0.0406(4) 0.2968(3) 0.0398(3) 0.0640(16) Uani 1 1 d .
H3' H -0.0243 0.3497 0.0400 0.077 Uiso 1 1 calc R
C2' C 0.0137(4) 0.2367(3) 0.0442(3) 0.0585(15) Uani 1 1 d .
H2' H 0.0658 0.2496 0.0495 0.070 Uiso 1 1 calc R
C7' C 0.0810(3) 0.0642(3) 0.1266(3) 0.0464(12) Uani 1 1 d .
C9' C 0.0574(3) -0.0098(3) 0.2235(3) 0.0484(14) Uani 1 1 d .
H9' H 0.0304 -0.0498 0.2451 0.058 Uiso 1 1 calc R
C10' C 0.1125(3) 0.0350(2) 0.2569(3) 0.0400(11) Uani 1 1 d .
C5' C -0.1406(4) 0.1996(3) 0.0317(3) 0.0624(17) Uani 1 1 d .
H5' H -0.1927 0.1865 0.0273 0.075 Uiso 1 1 calc R
C6' C -0.0864(4) 0.1403(3) 0.0346(3) 0.0601(16) Uani 1 1 d .
H6' H -0.1023 0.0874 0.0324 0.072 Uiso 1 1 calc R
C11' C 0.1517(3) 0.0952(3) 0.2227(3) 0.0463(14) Uani 1 1 d .
H11' H 0.1888 0.1259 0.2438 0.056 Uiso 1 1 calc R
C12' C 0.1366(3) 0.1092(3) 0.1596(3) 0.0518(14) Uani 1 1 d .
H12' H 0.1634 0.1492 0.1380 0.062 Uiso 1 1 calc R
C114 C 0.7863(3) 0.3061(3) 0.3736(3) 0.0445(13) Uani 1 1 d .
N17 N 0.8969(3) 0.0885(3) 0.3796(3) 0.0680(14) Uani 1 1 d .
C119 C 0.8790(5) 0.0045(3) 0.3753(4) 0.097(3) Uani 1 1 d .
H119 H 0.8557 -0.0067 0.3342 0.145 Uiso 1 1 calc R
H121 H 0.8434 -0.0096 0.4091 0.145 Uiso 1 1 calc R
H122 H 0.9258 -0.0260 0.3799 0.145 Uiso 1 1 calc R
N16 N 0.9718(3) 0.2020(3) 0.3781(3) 0.0744(16) Uani 1 1 d .
N15 N 0.7399(2) 0.2391(2) 0.3762(2) 0.0465(10) Uani 1 1 d .
C118 C 0.7667(4) 0.1594(3) 0.3812(3) 0.0557(15) Uani 1 1 d .
C120 C 0.9686(5) 0.1202(5) 0.3790(4) 0.095(3) Uani 1 1 d .
H120 H 1.0131 0.0888 0.3791 0.114 Uiso 1 1 calc R
C113 C 0.6554(3) 0.2517(3) 0.3724(3) 0.0612(15) Uani 1 1 d .
H115 H 0.6290 0.2050 0.3878 0.092 Uiso 1 1 calc R
H113 H 0.6409 0.2617 0.3284 0.092 Uiso 1 1 calc R
H114 H 0.6413 0.2967 0.3986 0.092 Uiso 1 1 calc R
C315 C 0.9615(4) 0.8286(3) 0.0400(4) 0.0718(18) Uani 1 1 d .
H38 H 1.0061 0.8324 0.0124 0.108 Uiso 1 1 calc R
H42 H 0.9755 0.8441 0.0830 0.108 Uiso 1 1 calc R
H43 H 0.9214 0.8632 0.0242 0.108 Uiso 1 1 calc R
N34 N 0.9332(3) 0.7460(2) 0.0405(2) 0.0538(11) Uani 1 1 d .
C316 C 0.8551(3) 0.7303(3) 0.0431(3) 0.0510(13) Uani 1 1 d .
C317 C 0.8273(3) 0.6543(3) 0.0440(3) 0.0478(13) Uani 1 1 d .
C320 C 0.7348(6) 0.7410(6) 0.0446(5) 0.108(3) Uani 1 1 d .
H44 H 0.6851 0.7627 0.0452 0.130 Uiso 1 1 calc R
C214 C 0.8206(3) 0.6821(3) 0.2080(3) 0.0479(12) Uani 1 1 d .
C217 C 0.9798(3) 0.6599(3) 0.2032(3) 0.0497(13) Uani 1 1 d .
N27 N 1.0595(3) 0.6680(4) 0.2005(3) 0.0756(16) Uani 1 1 d .
C219 C 1.1213(4) 0.6132(6) 0.1932(5) 0.111(3) Uani 1 1 d .
H56 H 1.1694 0.6388 0.2041 0.166 Uiso 1 1 calc R
H46 H 1.1233 0.5951 0.1493 0.166 Uiso 1 1 calc R
H55 H 1.1131 0.5684 0.2213 0.166 Uiso 1 1 calc R
C215 C 0.8364(4) 0.8269(3) 0.2075(4) 0.0692(17) Uani 1 1 d .
H58 H 0.8048 0.8333 0.1698 0.104 Uiso 1 1 calc R
H47 H 0.8773 0.8657 0.2071 0.104 Uiso 1 1 calc R
H59 H 0.8051 0.8342 0.2454 0.104 Uiso 1 1 calc R
C213 C 0.8009(4) 0.5380(4) 0.2127(4) 0.081(2) Uani 1 1 d .
H50 H 0.8194 0.4966 0.1847 0.121 Uiso 1 1 calc R
H48 H 0.7499 0.5540 0.1995 0.121 Uiso 1 1 calc R
H49 H 0.7991 0.5186 0.2563 0.121 Uiso 1 1 calc R
O24 O 0.9587(3) 0.5212(2) 0.2065(3) 0.0789(12) Uani 1 1 d .
C216 C 0.9493(3) 0.7358(3) 0.2047(3) 0.0490(13) Uani 1 1 d .
N26 N 1.0020(3) 0.7943(3) 0.2040(3) 0.0658(14) Uani 1 1 d .
C313 C 1.0131(4) 0.5418(4) 0.0408(4) 0.0768(19) Uani 1 1 d .
H65A H 1.0012 0.5051 0.0067 0.115 Uiso 1 1 calc R
H65B H 1.0102 0.5148 0.0816 0.115 Uiso 1 1 calc R
H65C H 1.0645 0.5626 0.0348 0.115 Uiso 1 1 calc R
C115 C 0.9167(4) 0.3647(4) 0.3720(4) 0.0755(19) Uani 1 1 d .
H118 H 0.8969 0.4017 0.3407 0.113 Uiso 1 1 calc R
H116 H 0.9676 0.3476 0.3594 0.113 Uiso 1 1 calc R
H117 H 0.9193 0.3901 0.4135 0.113 Uiso 1 1 calc R
C319 C 0.6902(5) 0.5993(7) 0.0487(6) 0.144(4) Uani 1 1 d .
H67A H 0.6504 0.6117 0.0179 0.216 Uiso 1 1 calc R
H67B H 0.6685 0.5993 0.0914 0.216 Uiso 1 1 calc R
H67C H 0.7114 0.5477 0.0394 0.216 Uiso 1 1 calc R
C220 C 1.0691(4) 0.7520(5) 0.2010(4) 0.087(2) Uani 1 1 d .
H68 H 1.1177 0.7762 0.1994 0.104 Uiso 1 1 calc R
C3 C 0.8503(4) 0.2965(3) 0.2038(4) 0.0639(17) Uani 1 1 d .
H3 H 0.8371 0.3500 0.2002 0.077 Uiso 1 1 calc R
C2 C 0.7919(4) 0.2404(3) 0.2024(3) 0.0594(16) Uani 1 1 d .
H2 H 0.7404 0.2564 0.1981 0.071 Uiso 1 1 calc R

loop_
_atom_site_aniso_label
_atom_site_aniso_U_11
_atom_site_aniso_U_22
_atom_site_aniso_U_33
_atom_site_aniso_U_23
_atom_site_aniso_U_13
_atom_site_aniso_U_12
S1 0.0561(9) 0.0658(8) 0.0544(8) 0.0097(8) 0.0044(8) 0.0018(7)
S1' 0.0664(10) 0.0493(7) 0.0530(8) -0.0039(7) 0.0093(8) 0.0022(7)
O3 0.075(3) 0.0298(16) 0.067(3) 0.0007(18) -0.011(2) 0.0051(16)
O4 0.074(3) 0.059(2) 0.092(3) 0.012(2) -0.019(3) -0.018(2)
O1 0.101(4) 0.071(3) 0.070(3) 0.031(2) 0.000(3) -0.007(3)
O2 0.053(3) 0.120(4) 0.069(3) -0.009(3) 0.021(2) 0.002(3)
N2' 0.054(3) 0.047(2) 0.062(3) 0.008(2) -0.007(2) -0.006(2)
O1' 0.109(4) 0.054(2) 0.062(3) -0.017(2) -0.007(3) 0.005(2)
O2' 0.068(3) 0.089(3) 0.060(3) 0.004(2) 0.022(2) 0.004(2)
O13 0.054(2) 0.0371(17) 0.081(3) -0.0084(19) -0.009(2) 0.0041(16)
N14 0.049(3) 0.041(2) 0.064(3) -0.005(2) -0.005(2) 0.007(2)
O34 0.115(4) 0.053(2) 0.114(4) 0.002(3) 0.000(4) -0.013(3)
N4 0.059(3) 0.0310(19) 0.057(3) -0.002(2) -0.003(3) -0.0064(19)
N5 0.056(3) 0.040(2) 0.050(3) 0.003(2) -0.003(2) 0.002(2)
N2 0.068(3) 0.053(3) 0.067(3) -0.017(2) -0.009(3) 0.010(2)
C1' 0.056(3) 0.043(3) 0.044(3) -0.005(3) -0.003(3) -0.009(2)
C8' 0.052(3) 0.032(2) 0.064(4) -0.008(2) -0.008(3) -0.007(2)
C116 0.060(4) 0.060(3) 0.048(4) -0.013(3) -0.004(3) 0.017(3)
C117 0.066(4) 0.032(2) 0.053(3) -0.005(2) -0.006(3) 0.014(3)
O14 0.086(3) 0.047(2) 0.089(3) 0.000(2) -0.009(3) -0.009(2)
N37 0.050(3) 0.147(6) 0.064(3) -0.005(4) 0.000(3) -0.030(4)
C318 0.058(4) 0.052(3) 0.057(3) -0.001(3) -0.001(3) 0.001(3)
N36 0.056(3) 0.056(3) 0.075(3) -0.005(3) 0.002(3) 0.011(3)
C314 0.043(3) 0.073(4) 0.050(3) -0.005(3) -0.008(3) -0.003(3)
O33 0.053(3) 0.100(3) 0.094(4) 0.000(3) -0.001(3) -0.004(2)
N35 0.044(3) 0.058(3) 0.064(3) -0.005(3) -0.002(3) 0.007(2)
O23 0.039(2) 0.087(3) 0.094(3) 0.010(3) 0.003(3) 0.012(2)
N25 0.041(3) 0.048(2) 0.060(3) 0.002(2) 0.008(3) -0.012(2)
C218 0.049(3) 0.034(3) 0.063(3) 0.004(2) -0.001(3) 0.000(2)
N24 0.049(3) 0.049(2) 0.055(3) 0.003(2) -0.004(2) 0.010(2)
C15 0.063(4) 0.050(3) 0.101(5) -0.001(4) 0.001(4) -0.008(3)
C16 0.059(4) 0.049(3) 0.047(3) -0.005(3) -0.010(3) 0.001(3)
C17 0.063(4) 0.033(2) 0.053(3) -0.005(2) -0.004(3) -0.006(2)
N7 0.076(4) 0.040(2) 0.081(4) 0.000(2) -0.011(3) -0.001(2)
C19 0.110(6) 0.039(3) 0.123(6) -0.004(4) -0.008(5) -0.003(3)
C14 0.057(4) 0.045(3) 0.045(3) 0.001(3) -0.010(3) -0.001(3)
N6 0.061(3) 0.048(2) 0.095(4) -0.005(3) -0.007(3) 0.012(2)
C20 0.076(5) 0.049(3) 0.112(6) -0.005(4) -0.017(4) 0.022(3)
C18 0.057(4) 0.056(3) 0.045(3) -0.002(3) -0.006(3) -0.009(3)
C13 0.056(4) 0.060(3) 0.070(4) 0.004(3) -0.004(3) 0.006(3)
N1 0.077(4) 0.077(4) 0.108(5) -0.024(4) 0.003(4) -0.021(3)
C4 0.062(4) 0.073(4) 0.053(4) -0.013(3) 0.006(3) 0.011(3)
C5 0.045(3) 0.071(4) 0.063(4) -0.008(3) 0.004(3) 0.017(3)
C6 0.060(4) 0.047(3) 0.062(4) 0.000(3) 0.002(3) 0.019(3)
C1 0.043(3) 0.047(3) 0.044(3) -0.006(3) 0.000(3) 0.011(2)
C7 0.043(3) 0.040(2) 0.057(3) 0.007(2) 0.003(3) -0.002(2)
C8 0.050(3) 0.049(3) 0.067(4) 0.015(3) -0.005(3) 0.007(3)
C9 0.057(4) 0.026(2) 0.071(4) -0.002(2) 0.004(3) 0.010(2)
C10 0.033(3) 0.029(2) 0.067(4) -0.005(2) 0.004(2) -0.003(2)
C12 0.050(3) 0.036(3) 0.071(4) -0.012(3) 0.003(3) 0.009(2)
C11 0.036(3) 0.037(2) 0.063(4) -0.003(2) -0.006(3) 0.007(2)
N1' 0.082(4) 0.075(3) 0.096(5) 0.005(3) -0.001(4) 0.005(3)
C4' 0.057(4) 0.054(3) 0.054(4) 0.006(3) 0.004(3) 0.000(3)
C3' 0.073(4) 0.044(3) 0.075(4) 0.010(3) -0.007(4) -0.022(3)
C2' 0.049(4) 0.057(3) 0.069(4) 0.002(3) -0.010(3) -0.010(3)
C7' 0.047(3) 0.037(2) 0.055(3) -0.009(2) 0.004(3) -0.001(2)
C9' 0.048(3) 0.034(2) 0.063(4) 0.009(2) 0.011(3) -0.005(2)
C10' 0.037(3) 0.025(2) 0.058(3) 0.000(2) -0.001(2) 0.008(2)
C5' 0.048(4) 0.061(4) 0.079(5) 0.002(3) -0.007(3) -0.013(3)
C6' 0.065(4) 0.049(3) 0.066(4) -0.005(3) -0.003(3) -0.017(3)
C11' 0.042(3) 0.030(2) 0.067(4) -0.001(2) -0.003(3) -0.007(2)
C12' 0.054(3) 0.038(3) 0.063(4) 0.007(2) 0.014(3) -0.005(2)
C114 0.049(3) 0.036(3) 0.049(3) -0.008(2) -0.014(3) 0.007(2)
N17 0.079(4) 0.055(3) 0.069(3) -0.007(2) -0.016(3) 0.021(3)
C119 0.131(7) 0.054(3) 0.106(6) -0.005(4) -0.040(5) 0.042(4)
N16 0.046(3) 0.085(4) 0.091(4) -0.025(3) -0.013(3) 0.027(3)
N15 0.047(3) 0.039(2) 0.053(3) -0.0021(19) 0.001(2) 0.0048(19)
C118 0.073(4) 0.044(3) 0.049(4) -0.010(2) -0.005(3) 0.000(3)
C120 0.086(6) 0.114(6) 0.085(6) -0.030(5) -0.029(5) 0.054(5)
C113 0.040(3) 0.066(3) 0.078(4) -0.001(3) 0.001(4) 0.002(3)
C315 0.076(4) 0.064(3) 0.076(4) 0.002(4) 0.004(4) -0.027(3)
N34 0.057(3) 0.045(2) 0.059(3) 0.000(2) 0.005(3) 0.001(2)
C316 0.051(4) 0.057(3) 0.045(3) -0.004(3) 0.002(3) 0.002(3)
C317 0.039(3) 0.049(3) 0.055(3) 0.000(3) -0.002(3) -0.001(2)
C320 0.105(7) 0.111(7) 0.109(7) -0.008(6) 0.006(6) 0.045(6)
C214 0.041(3) 0.048(3) 0.055(3) 0.006(3) 0.003(3) -0.002(2)
C217 0.039(3) 0.056(3) 0.054(3) -0.002(3) -0.006(3) 0.002(2)
N27 0.041(3) 0.115(5) 0.070(4) -0.008(3) -0.003(3) -0.002(3)
C219 0.053(5) 0.183(9) 0.096(6) 0.012(6) -0.004(4) 0.026(5)
C215 0.073(4) 0.049(3) 0.085(4) -0.007(3) 0.000(4) 0.019(3)
C213 0.062(4) 0.057(4) 0.124(6) 0.002(4) 0.019(4) -0.023(3)
O24 0.084(3) 0.058(2) 0.095(3) 0.007(3) -0.001(3) 0.010(2)
C216 0.051(4) 0.054(3) 0.042(3) 0.005(3) -0.005(3) -0.008(3)
N26 0.051(3) 0.074(3) 0.073(3) -0.004(3) 0.001(3) -0.023(3)
C313 0.070(4) 0.077(4) 0.083(5) -0.003(4) 0.007(4) 0.038(3)
C115 0.056(4) 0.067(4) 0.103(6) -0.013(4) 0.000(4) -0.005(3)
C319 0.086(6) 0.235(12) 0.110(7) 0.015(8) -0.011(6) -0.083(8)
C220 0.068(5) 0.112(6) 0.080(5) 0.000(5) -0.002(5) -0.032(5)
C3 0.075(5) 0.038(3) 0.079(4) -0.009(3) -0.001(4) 0.004(3)
C2 0.050(3) 0.064(4) 0.065(4) -0.005(3) -0.001(3) 0.025(3)

loop_
_atom_type_symbol
_atom_type_description
_atom_type_scat_dispersion_real
_atom_type_scat_dispersion_imag
_atom_type_scat_source
C C 0.0033 0.0016 'International Tables Vol C Tables 4.2.6.8 and 6.1.1.4'
H H 0.0000 0.0000 'International Tables Vol C Tables 4.2.6.8 and 6.1.1.4'
N N 0.0061 0.0033 'International Tables Vol C Tables 4.2.6.8 and 6.1.1.4'
O O 0.0106 0.0060 'International Tables Vol C Tables 4.2.6.8 and 6.1.1.4'
S S 0.1246 0.1234 'International Tables Vol C Tables 4.2.6.8 and 6.1.1.4'

loop_
_geom_angle_atom_site_label_1
_geom_angle_atom_site_label_2
_geom_angle_atom_site_label_3
_geom_angle
O1 S1 O2 119.5(3)
O1 S1 C1 108.2(3)
O2 S1 C1 107.6(3)
O1 S1 C7 107.7(3)
O2 S1 C7 106.8(3)
C1 S1 C7 106.2(3)
O1' S1' O2' 118.7(3)
O1' S1' C7' 107.6(2)
O2' S1' C7' 106.8(3)
O1' S1' C1' 107.8(3)
O2' S1' C1' 108.0(3)
C7' S1' C1' 107.5(2)
C10' N2' H10C 120.0
C10' N2' H10D 120.0
H10C N2' H10D 120.0
C114 N14 C116 119.7(4)
C114 N14 C115 119.2(4)
C116 N14 C115 121.0(5)
C16 N4 C14 119.8(4)
C16 N4 C15 120.4(5)
C14 N4 C15 119.7(4)
C14 N5 C18 126.8(5)
C14 N5 C13 115.6(4)
C18 N5 C13 117.6(4)
C10 N2 H10A 120.0
C10 N2 H10B 120.0
H10A N2 H10B 120.0
C2' C1' C6' 118.2(5)
C2' C1' S1' 119.6(4)
C6' C1' S1' 122.2(4)
C7' C8' C9' 119.9(5)
C7' C8' H8' 120.1
C9' C8' H8' 120.1
C117 C116 N16 115.1(5)
C117 C116 N14 121.7(5)
N16 C116 N14 123.2(5)
C116 C117 N17 106.2(5)
C116 C117 C118 123.6(5)
N17 C117 C118 130.3(5)
C317 N37 C319 135.0(8)
C317 N37 C320 101.1(6)
C319 N37 C320 123.8(8)
O34 C318 N35 123.0(5)
O34 C318 C317 122.9(6)
N35 C318 C317 114.0(5)
C316 N36 C320 100.3(5)
O33 C314 N34 122.3(6)
O33 C314 N35 119.6(5)
N34 C314 N35 118.1(5)
C314 N35 C318 124.8(5)
C314 N35 C313 118.3(5)
C318 N35 C313 116.9(5)
C214 N25 C218 126.1(4)
C214 N25 C213 117.2(4)
C218 N25 C213 116.7(4)
O24 C218 N25 122.0(5)
O24 C218 C217 125.2(5)
N25 C218 C217 112.8(4)
C214 N24 C216 120.9(4)
C214 N24 C215 118.4(5)
C216 N24 C215 120.5(5)
N4 C15 H15B 109.5
N4 C15 H15A 109.5
H15B C15 H15A 109.5
N4 C15 H15C 109.5
H15B C15 H15C 109.5
H15A C15 H15C 109.5
C17 C16 N6 114.0(5)
C17 C16 N4 121.2(5)
N6 C16 N4 124.8(5)
C16 C17 N7 105.4(5)
C16 C17 C18 123.6(5)
N7 C17 C18 130.9(5)
C20 N7 C17 104.7(4)
C20 N7 C19 126.7(5)
C17 N7 C19 128.5(6)
N7 C19 H19B 109.5
N7 C19 H19C 109.5
H19B C19 H19C 109.5
N7 C19 H19A 109.5
H19B C19 H19A 109.5
H19C C19 H19A 109.5
O3 C14 N5 123.0(5)
O3 C14 N4 121.0(5)
N5 C14 N4 116.0(4)
C20 N6 C16 101.6(5)
N6 C20 N7 114.2(5)
N6 C20 H20 122.9
N7 C20 H20 122.9
O4 C18 N5 120.3(5)
O4 C18 C17 127.2(5)
N5 C18 C17 112.5(5)
N5 C13 H13B 109.5
N5 C13 H13A 109.5
H13B C13 H13A 109.5
N5 C13 H13C 109.5
H13B C13 H13C 109.5
H13A C13 H13C 109.5
C4 N1 H4A 120.0
C4 N1 H4B 120.0
H4A N1 H4B 120.0
C3 C4 N1 120.6(6)
C3 C4 C5 117.1(6)
N1 C4 C5 122.2(6)
C6 C5 C4 121.4(5)
C6 C5 H5 119.3
C4 C5 H5 119.3
C5 C6 C1 120.7(5)
C5 C6 H6 119.7
C1 C6 H6 119.7
C2 C1 C6 118.2(5)
C2 C1 S1 120.2(4)
C6 C1 S1 121.6(4)
C12 C7 C8 118.7(5)
C12 C7 S1 120.2(4)
C8 C7 S1 121.1(4)
C7 C8 C9 121.1(5)
C7 C8 H8 119.4
C9 C8 H8 119.4
C10 C9 C8 120.1(5)
C10 C9 H9 119.9
C8 C9 H9 119.9
N2 C10 C9 121.1(5)
N2 C10 C11 119.9(5)
C9 C10 C11 119.0(5)
C11 C12 C7 120.4(5)
C11 C12 H12 119.8
C7 C12 H12 119.8
C12 C11 C10 120.6(5)
C12 C11 H11 119.7
C10 C11 H11 119.7
C4' N1' H4C 120.0
C4' N1' H4D 120.0
H4C N1' H4D 120.0
N1' C4' C3' 121.9(5)
N1' C4' C5' 120.2(6)
C3' C4' C5' 117.9(6)
C2' C3' C4' 121.0(5)
C2' C3' H3' 119.5
C4' C3' H3' 119.5
C3' C2' C1' 120.9(6)
C3' C2' H2' 119.5
C1' C2' H2' 119.5
C8' C7' C12' 119.4(5)
C8' C7' S1' 120.6(4)
C12' C7' S1' 120.0(4)
C8' C9' C10' 121.1(5)
C8' C9' H9' 119.5
C10' C9' H9' 119.5
N2' C10' C9' 121.4(4)
N2' C10' C11' 120.9(5)
C9' C10' C11' 117.7(5)
C6' C5' C4' 120.8(6)
C6' C5' H5' 119.6
C4' C5' H5' 119.6
C5' C6' C1' 121.1(5)
C5' C6' H6' 119.4
C1' C6' H6' 119.4
C12' C11' C10' 121.2(5)
C12' C11' H11' 119.4
C10' C11' H11' 119.4
C11' C12' C7' 120.7(5)
C11' C12' H12' 119.6
C7' C12' H12' 119.6
O13 C114 N14 121.7(5)
O13 C114 N15 121.0(5)
N14 C114 N15 117.3(4)
C120 N17 C117 103.9(5)
C120 N17 C119 125.6(6)
C117 N17 C119 130.3(6)
N17 C119 H119 109.5
N17 C119 H121 109.5
H119 C119 H121 109.5
N17 C119 H122 109.5
H119 C119 H122 109.5
H121 C119 H122 109.5
C116 N16 C120 99.3(6)
C114 N15 C118 125.6(4)
C114 N15 C113 117.0(4)
C118 N15 C113 117.5(4)
O14 C118 C117 127.4(5)
O14 C118 N15 120.6(6)
C117 C118 N15 112.0(5)
N17 C120 N16 115.6(6)
N17 C120 H120 122.2
N16 C120 H120 122.2
N15 C113 H115 109.5
N15 C113 H113 109.5
H115 C113 H113 109.5
N15 C113 H114 109.5
H115 C113 H114 109.5
H113 C113 H114 109.5
N34 C315 H38 109.5
N34 C315 H42 109.5
H38 C315 H42 109.5
N34 C315 H43 109.5
H38 C315 H43 109.5
H42 C315 H43 109.5
C314 N34 C316 120.3(4)
C314 N34 C315 119.2(5)
C316 N34 C315 120.5(5)
N36 C316 C317 114.6(5)
N36 C316 N34 123.7(5)
C317 C316 N34 121.7(5)
N37 C317 C316 109.1(5)
N37 C317 C318 129.7(5)
C316 C317 C318 121.1(5)
N36 C320 N37 114.8(7)
N36 C320 H44 122.6
N37 C320 H44 122.6
O23 C214 N24 120.8(5)
O23 C214 N25 122.1(5)
N24 C214 N25 117.0(5)
C216 C217 N27 106.8(5)
C216 C217 C218 123.1(5)
N27 C217 C218 130.0(5)
C217 N27 C219 133.5(7)
C217 N27 C220 102.4(5)
C219 N27 C220 123.9(6)
N27 C219 H56 109.5
N27 C219 H46 109.5
H56 C219 H46 109.5
N27 C219 H55 109.5
H56 C219 H55 109.5
H46 C219 H55 109.5
N24 C215 H58 109.5
N24 C215 H47 109.5
H58 C215 H47 109.5
N24 C215 H59 109.5
H58 C215 H59 109.5
H47 C215 H59 109.5
N25 C213 H50 109.5
N25 C213 H48 109.5
H50 C213 H48 109.5
N25 C213 H49 109.5
H50 C213 H49 109.5
H48 C213 H49 109.5
N26 C216 C217 114.7(5)
N26 C216 N24 125.4(5)
C217 C216 N24 119.9(5)
C216 N26 C220 101.3(6)
N35 C313 H65A 109.5
N35 C313 H65B 109.5
H65A C313 H65B 109.5
N35 C313 H65C 109.5
H65A C313 H65C 109.5
H65B C313 H65C 109.5
N14 C115 H118 109.5
N14 C115 H116 109.5
H118 C115 H116 109.5
N14 C115 H117 109.5
H118 C115 H117 109.5
H116 C115 H117 109.5
N37 C319 H67A 109.5
N37 C319 H67B 109.5
H67A C319 H67B 109.5
N37 C319 H67C 109.5
H67A C319 H67C 109.5
H67B C319 H67C 109.5
N26 C220 N27 114.8(6)
N26 C220 H68 122.6
N27 C220 H68 122.6
C2 C3 C4 122.8(5)
C2 C3 H3 118.6
C4 C3 H3 118.6
C1 C2 C3 119.8(5)
C1 C2 H2 120.1
C3 C2 H2 120.1

loop_
_geom_bond_atom_site_label_1
_geom_bond_atom_site_label_2
_geom_bond_distance
S1 O1 1.441(4)
S1 O2 1.447(5)
S1 C1 1.741(5)
S1 C7 1.742(6)
S1' O1' 1.431(4)
S1' O2' 1.461(4)
S1' C7' 1.748(6)
S1' C1' 1.755(6)
O3 C14 1.200(6)
O4 C18 1.253(7)
N2' C10' 1.358(7)
N2' H10C 0.8600
N2' H10D 0.8600
O13 C114 1.218(6)
N14 C114 1.363(7)
N14 C116 1.378(7)
N14 C115 1.480(7)
O34 C318 1.243(6)
N4 C16 1.387(6)
N4 C14 1.393(7)
N4 C15 1.465(7)
N5 C14 1.389(6)
N5 C18 1.395(6)
N5 C13 1.466(7)
N2 C10 1.361(7)
N2 H10A 0.8600
N2 H10B 0.8600
C1' C2' 1.381(7)
C1' C6' 1.383(8)
C8' C7' 1.379(7)
C8' C9' 1.389(8)
C8' H8' 0.9300
C116 C117 1.329(8)
C116 N16 1.368(7)
C117 N17 1.397(7)
C117 C118 1.403(8)
O14 C118 1.243(7)
N37 C317 1.353(7)
N37 C319 1.393(9)
N37 C320 1.440(10)
C318 N35 1.391(7)
C318 C317 1.417(7)
N36 C316 1.344(7)
N36 C320 1.366(11)
C314 O33 1.239(7)
C314 N34 1.342(7)
C314 N35 1.389(7)
N35 C313 1.484(7)
O23 C214 1.215(6)
N25 C214 1.383(7)
N25 C218 1.402(7)
N25 C213 1.478(7)
C218 O24 1.238(6)
C218 C217 1.414(7)
N24 C214 1.373(7)
N24 C216 1.379(7)
N24 C215 1.470(6)
C15 H15B 0.9600
C15 H15A 0.9600
C15 H15C 0.9600
C16 C17 1.338(8)
C16 N6 1.349(7)
C17 N7 1.383(7)
C17 C18 1.413(8)
N7 C20 1.351(8)
N7 C19 1.462(7)
C19 H19B 0.9600
C19 H19C 0.9600
C19 H19A 0.9600
N6 C20 1.336(8)
C20 H20 0.9300
C13 H13B 0.9600
C13 H13A 0.9600
C13 H13C 0.9600
N1 C4 1.380(8)
N1 H4A 0.8600
N1 H4B 0.8600
C4 C3 1.378(9)
C4 C5 1.382(8)
C5 C6 1.375(8)
C5 H5 0.9300
C6 C1 1.406(7)
C6 H6 0.9300
C1 C2 1.377(7)
C7 C12 1.389(7)
C7 C8 1.387(7)
C8 C9 1.393(8)
C8 H8 0.9300
C9 C10 1.378(7)
C9 H9 0.9300
C10 C11 1.400(7)
C12 C11 1.386(8)
C12 H12 0.9300
C11 H11 0.9300
N1' C4' 1.358(8)
N1' H4C 0.8600
N1' H4D 0.8600
C4' C3' 1.376(8)
C4' C5' 1.399(8)
C3' C2' 1.378(8)
C3' H3' 0.9300
C2' H2' 0.9300
C7' C12' 1.398(8)
C9' C10' 1.395(7)
C9' H9' 0.9300
C10' C11' 1.405(7)
C5' C6' 1.365(8)
C5' H5' 0.9300
C6' H6' 0.9300
C11' C12' 1.354(8)
C11' H11' 0.9300
C12' H12' 0.9300
C114 N15 1.380(6)
N17 C120 1.345(10)
N17 C119 1.444(8)
C119 H119 0.9600
C119 H121 0.9600
C119 H122 0.9600
N16 C120 1.374(9)
N15 C118 1.418(7)
N15 C113 1.472(7)
C120 H120 0.9300
C113 H115 0.9600
C113 H113 0.9600
C113 H114 0.9600
C315 N34 1.468(7)
C315 H38 0.9600
C315 H42 0.9600
C315 H43 0.9600
N34 C316 1.372(7)
C316 C317 1.361(7)
C320 H44 0.9300
C217 C216 1.377(7)
C217 N27 1.380(7)
N27 C219 1.416(10)
N27 C220 1.419(10)
C219 H56 0.9600
C219 H46 0.9600
C219 H55 0.9600
C215 H58 0.9600
C215 H47 0.9600
C215 H59 0.9600
C213 H50 0.9600
C213 H48 0.9600
C213 H49 0.9600
C216 N26 1.338(7)
N26 C220 1.358(9)
C313 H65A 0.9600
C313 H65B 0.9600
C313 H65C 0.9600
C115 H118 0.9600
C115 H116 0.9600
C115 H117 0.9600
C319 H67A 0.9600
C319 H67B 0.9600
C319 H67C 0.9600
C220 H68 0.9300
C3 C2 1.378(8)
C3 H3 0.9300
C2 H2 0.9300

loop_
_geom_torsion_atom_site_label_1
_geom_torsion_atom_site_label_2
_geom_torsion_atom_site_label_3
_geom_torsion_atom_site_label_4
_geom_torsion
O1' S1' C1' C2' -159.6(5)
O2' S1' C1' C2' -30.2(6)
C7' S1' C1' C2' 84.7(5)
O1' S1' C1' C6' 21.0(6)
O2' S1' C1' C6' 150.4(5)
C7' S1' C1' C6' -94.7(5)
C114 N14 C116 C117 -1.6(9)
C115 N14 C116 C117 -178.0(6)
C114 N14 C116 N16 177.9(5)
C115 N14 C116 N16 1.6(9)
N16 C116 C117 N17 -1.0(7)
N14 C116 C117 N17 178.5(5)
N16 C116 C117 C118 178.2(5)
N14 C116 C117 C118 -2.3(9)
O33 C314 N35 C318 177.5(6)
N34 C314 N35 C318 -1.2(9)
O33 C314 N35 C313 0.5(9)
N34 C314 N35 C313 -178.1(6)
O34 C318 N35 C314 178.6(6)
C317 C318 N35 C314 0.3(9)
O34 C318 N35 C313 -4.4(10)
C317 C318 N35 C313 177.3(5)
C214 N25 C218 O24 -178.2(6)
C213 N25 C218 O24 1.2(9)
C214 N25 C218 C217 0.3(9)
C213 N25 C218 C217 179.7(6)
C14 N4 C16 C17 -0.1(8)
C15 N4 C16 C17 176.4(6)
C14 N4 C16 N6 178.6(6)
C15 N4 C16 N6 -5.0(9)
N6 C16 C17 N7 -0.5(7)
N4 C16 C17 N7 178.2(5)
N6 C16 C17 C18 -179.2(6)
N4 C16 C17 C18 -0.5(9)
C16 C17 N7 C20 1.0(7)
C18 C17 N7 C20 179.5(7)
C16 C17 N7 C19 -176.3(7)
C18 C17 N7 C19 2.2(11)
C18 N5 C14 O3 179.5(5)
C13 N5 C14 O3 -2.4(8)
C18 N5 C14 N4 1.5(8)
C13 N5 C14 N4 179.6(5)
C16 N4 C14 O3 -178.5(5)
C15 N4 C14 O3 5.1(9)
C16 N4 C14 N5 -0.4(8)
C15 N4 C14 N5 -176.8(5)
C17 C16 N6 C20 -0.1(8)
N4 C16 N6 C20 -178.9(6)
C16 N6 C20 N7 0.8(8)
C17 N7 C20 N6 -1.2(8)
C19 N7 C20 N6 176.2(7)
C14 N5 C18 O4 -179.8(6)
C13 N5 C18 O4 2.1(8)
C14 N5 C18 C17 -1.9(8)
C13 N5 C18 C17 -180.0(5)
C16 C17 C18 O4 179.0(6)
N7 C17 C18 O4 0.7(11)
C16 C17 C18 N5 1.3(9)
N7 C17 C18 N5 -177.0(6)
C3 C4 C5 C6 1.0(10)
N1 C4 C5 C6 -178.9(7)
C4 C5 C6 C1 -1.6(10)
C5 C6 C1 C2 1.2(9)
C5 C6 C1 S1 179.8(5)
O1 S1 C1 C2 -158.8(5)
O2 S1 C1 C2 -28.3(6)
C7 S1 C1 C2 85.8(5)
O1 S1 C1 C6 22.7(6)
O2 S1 C1 C6 153.1(5)
C7 S1 C1 C6 -92.7(5)
O1 S1 C7 C12 158.9(4)
O2 S1 C7 C12 29.4(5)
C1 S1 C7 C12 -85.3(5)
O1 S1 C7 C8 -22.4(5)
O2 S1 C7 C8 -151.9(4)
C1 S1 C7 C8 93.4(5)
C12 C7 C8 C9 -0.5(8)
S1 C7 C8 C9 -179.1(4)
C7 C8 C9 C10 1.9(8)
C8 C9 C10 N2 177.8(5)
C8 C9 C10 C11 -2.1(8)
C8 C7 C12 C11 -0.7(8)
S1 C7 C12 C11 178.0(4)
C7 C12 C11 C10 0.4(8)
N2 C10 C11 C12 -178.9(5)
C9 C10 C11 C12 1.0(7)
N1' C4' C3' C2' 179.5(6)
C5' C4' C3' C2' -3.4(11)
C4' C3' C2' C1' 3.4(11)
C6' C1' C2' C3' -1.7(10)
S1' C1' C2' C3' 178.9(5)
C9' C8' C7' C12' 1.4(7)
C9' C8' C7' S1' 179.9(4)
O1' S1' C7' C8' -22.0(5)
O2' S1' C7' C8' -150.5(4)
C1' S1' C7' C8' 93.8(4)
O1' S1' C7' C12' 156.6(4)
O2' S1' C7' C12' 28.1(5)
C1' S1' C7' C12' -87.6(4)
C7' C8' C9' C10' -1.1(8)
C8' C9' C10' N2' -179.8(5)
C8' C9' C10' C11' 0.4(7)
N1' C4' C5' C6' 179.1(6)
C3' C4' C5' C6' 2.0(10)
C4' C5' C6' C1' -0.4(10)
C2' C1' C6' C5' 0.2(9)
S1' C1' C6' C5' 179.7(5)
N2' C10' C11' C12' -179.7(5)
C9' C10' C11' C12' 0.1(7)
C10' C11' C12' C7' 0.2(8)
C8' C7' C12' C11' -0.9(8)
S1' C7' C12' C11' -179.5(4)
C116 N14 C114 O13 -176.1(5)
C115 N14 C114 O13 0.3(9)
C116 N14 C114 N15 2.5(8)
C115 N14 C114 N15 178.9(5)
C116 C117 N17 C120 0.7(7)
C118 C117 N17 C120 -178.4(6)
C116 C117 N17 C119 -174.0(7)
C118 C117 N17 C119 6.9(11)
C117 C116 N16 C120 0.8(8)
N14 C116 N16 C120 -178.7(6)
O13 C114 N15 C118 178.9(5)
N14 C114 N15 C118 0.3(8)
O13 C114 N15 C113 -0.1(8)
N14 C114 N15 C113 -178.8(5)
C116 C117 C118 O14 -175.7(6)
N17 C117 C118 O14 3.3(11)
C116 C117 C118 N15 4.6(8)
N17 C117 C118 N15 -176.4(5)
C114 N15 C118 O14 176.6(5)
C113 N15 C118 O14 -4.4(8)
C114 N15 C118 C117 -3.6(8)
C113 N15 C118 C117 175.4(5)
C117 N17 C120 N16 -0.3(8)
C119 N17 C120 N16 174.8(7)
C116 N16 C120 N17 -0.3(8)
O33 C314 N34 C316 -177.3(6)
N35 C314 N34 C316 1.3(8)
O33 C314 N34 C315 1.6(9)
N35 C314 N34 C315 -179.8(6)
C320 N36 C316 C317 0.4(9)
C320 N36 C316 N34 178.7(7)
C314 N34 C316 N36 -178.8(6)
C315 N34 C316 N36 2.3(9)
C314 N34 C316 C317 -0.7(9)
C315 N34 C316 C317 -179.6(7)
C319 N37 C317 C316 -176.9(9)
C320 N37 C317 C316 0.0(8)
C319 N37 C317 C318 4.9(14)
C320 N37 C317 C318 -178.2(7)
N36 C316 C317 N37 -0.2(9)
N34 C316 C317 N37 -178.5(5)
N36 C316 C317 C318 178.1(6)
N34 C316 C317 C318 -0.2(10)
O34 C318 C317 N37 0.1(12)
N35 C318 C317 N37 178.3(7)
O34 C318 C317 C316 -177.9(7)
N35 C318 C317 C316 0.3(9)
C316 N36 C320 N37 -0.4(10)
C317 N37 C320 N36 0.3(10)
C319 N37 C320 N36 177.7(8)
C216 N24 C214 O23 -177.4(6)
C215 N24 C214 O23 -1.4(9)
C216 N24 C214 N25 4.7(8)
C215 N24 C214 N25 -179.4(6)
C218 N25 C214 O23 178.1(6)
C213 N25 C214 O23 -1.2(9)
C218 N25 C214 N24 -3.9(9)
C213 N25 C214 N24 176.7(6)
O24 C218 C217 C216 -178.9(7)
N25 C218 C217 C216 2.6(9)
O24 C218 C217 N27 -2.0(11)
N25 C218 C217 N27 179.6(6)
C216 C217 N27 C219 -174.5(8)
C218 C217 N27 C219 8.2(13)
C216 C217 N27 C220 0.3(7)
C218 C217 N27 C220 -177.0(7)
N27 C217 C216 N26 -0.7(8)
C218 C217 C216 N26 176.9(6)
N27 C217 C216 N24 -179.4(5)
C218 C217 C216 N24 -1.9(9)
C214 N24 C216 N26 179.4(6)
C215 N24 C216 N26 3.5(10)
C214 N24 C216 C217 -2.0(9)
C215 N24 C216 C217 -177.9(6)
C217 C216 N26 C220 0.7(8)
N24 C216 N26 C220 179.4(6)
C216 N26 C220 N27 -0.5(9)
C217 N27 C220 N26 0.2(9)
C219 N27 C220 N26 175.6(7)
N1 C4 C3 C2 179.7(7)
C5 C4 C3 C2 -0.2(11)
C6 C1 C2 C3 -0.4(10)
S1 C1 C2 C3 -179.0(5)
C4 C3 C2 C1 -0.1(11)
